data_7132658
loop_
_publ_author_name
'De Tovar, Jonathan'
'Philouze, Christian'
'Thibon-Pourret, Aurore'
'Belle, Catherine'

_publ_section_title
;
 Insights into non-covalent interactions in dicopper(II,II) complexes
 bearing a naphthyridine scaffold: anion-dictated electrochemistry.
;
_journal_issue 16
_journal_name_full 'Chemical communications (Cambridge, England)'
_journal_page_first 2228
_journal_page_last 2231
_journal_paper_doi 10.1039/d3cc06264c
_journal_volume 60
_journal_year 2024
_chemical_formula_moiety 'C30 H36 Cu2 N10 O2, 2(C F3 O3 S), 4.086(C1.958 H3.916 O0.489)'
_chemical_formula_sum 'C40 H52 Cu2 F6 N10 O10 S2'
_chemical_formula_weight 1138.11
_space_group_crystal_system orthorhombic
_space_group_IT_number 62
_space_group_name_Hall '-P 2ac 2n'
_space_group_name_H-M_alt 'P n m a'
_atom_sites_solution_hydrogens mixed
_atom_sites_solution_primary direct
_audit_creation_date 2023-12-04
_audit_creation_method
;
Olex2 1.5
(compiled 2023.08.24 svn.re1ec141 for OlexSys, GUI svn.r6817)
;
_audit_update_record
;
2023-12-05 deposited with the CCDC.	2024-01-29 downloaded from the CCDC.
;
_cell_angle_alpha 90
_cell_angle_beta 90
_cell_angle_gamma 90
_cell_formula_units_Z 4
_cell_length_a 13.529(3)
_cell_length_b 20.929(4)
_cell_length_c 16.907(3)
_cell_measurement_reflns_used 35372
_cell_measurement_temperature 200
_cell_measurement_theta_max 27.500
_cell_measurement_theta_min 3.004
_cell_volume 4787.2(16)
_computing_cell_refinement EvalCCD
_computing_data_collection Collect
_computing_data_reduction EvalCCD
_computing_molecular_graphics 'Olex2 1.5 (Dolomanov et al., 2009)'
_computing_publication_material 'Olex2 1.5 (Dolomanov et al., 2009)'
_computing_structure_refinement 'SHELXL 2019/3 (Sheldrick, 2015)'
_computing_structure_solution 'SHELXS-1997  (Sheldrick, 2008)'
_diffrn_ambient_temperature 200.0
_diffrn_detector 'CCD area detector'
_diffrn_detector_type 'APEX II'
_diffrn_measured_fraction_theta_full 0.995
_diffrn_measured_fraction_theta_max 0.986
_diffrn_measurement_device '\k-geometry 4 circles diffractometer'
_diffrn_measurement_device_type 'Bruker-AXS-enraf-nonius KappaAPEXII'
_diffrn_measurement_method '\f and \w scans'
_diffrn_radiation_collimation 'Montel optic'
_diffrn_radiation_detector CCD
_diffrn_radiation_monochromator 'Multilayer mirrors'
_diffrn_radiation_probe x-ray
_diffrn_radiation_type MoK\a
_diffrn_radiation_wavelength 0.71073
_diffrn_reflns_av_R_equivalents 0.0455
_diffrn_reflns_av_unetI/netI 0.0271
_diffrn_reflns_Laue_measured_fraction_full 0.995
_diffrn_reflns_Laue_measured_fraction_max 0.986
_diffrn_reflns_limit_h_max 17
_diffrn_reflns_limit_h_min -16
_diffrn_reflns_limit_k_max 27
_diffrn_reflns_limit_k_min -27
_diffrn_reflns_limit_l_max 19
_diffrn_reflns_limit_l_min -21
_diffrn_reflns_number 35372
_diffrn_reflns_point_group_measured_fraction_full 0.995
_diffrn_reflns_point_group_measured_fraction_max 0.986
_diffrn_reflns_theta_full 25.242
_diffrn_reflns_theta_max 27.496
_diffrn_reflns_theta_min 3.004
_diffrn_source 'Incoatec ISG250'
_diffrn_source_target Mo
_diffrn_source_type 'Microfocus sealed tube'
_exptl_absorpt_coefficient_mu 1.065
_exptl_absorpt_correction_T_max 1
_exptl_absorpt_correction_T_min 0.838598
_exptl_absorpt_correction_type multi-scan
_exptl_absorpt_process_details
;
SADABS-2004/1 (Bruker,2004) was used for absorption correction.
R(int) was 0.0672 before and 0.0399 after correction.
The Ratio of minimum to maximum transmission is 0.8386.
The \l/2 correction factor is 0.0015.
;
_exptl_crystal_colour green
_exptl_crystal_colour_primary green
_exptl_crystal_density_diffrn 1.579
_exptl_crystal_description plate
_exptl_crystal_F_000 2344
_exptl_crystal_size_max 0.28
_exptl_crystal_size_mid 0.22
_exptl_crystal_size_min 0.12
_refine_diff_density_max 0.534
_refine_diff_density_min -0.490
_refine_diff_density_rms 0.069
_refine_ls_extinction_method none
_refine_ls_goodness_of_fit_ref 1.121
_refine_ls_hydrogen_treatment constr
_refine_ls_matrix_type full
_refine_ls_number_parameters 383
_refine_ls_number_reflns 5577
_refine_ls_number_restraints 516
_refine_ls_restrained_S_all 1.102
_refine_ls_R_factor_all 0.0626
_refine_ls_R_factor_gt 0.0409
_refine_ls_shift/su_max 0.001
_refine_ls_shift/su_mean 0.000
_refine_ls_structure_factor_coef Fsqd
_refine_ls_weighting_details 'w=1/[\s^2^(Fo^2^)+(0.0388P)^2^+5.9956P] where P=(Fo^2^+2Fc^2^)/3'
_refine_ls_weighting_scheme calc
_refine_ls_wR_factor_gt 0.0956
_refine_ls_wR_factor_ref 0.1114
_reflns_Friedel_coverage 0.000
_reflns_number_gt 4291
_reflns_number_total 5577
_reflns_threshold_expression 'I > 2\s(I)'
_cod_data_source_file d3cc06264c2.cif
_cod_data_source_block sad2_CCDC1
_cod_depositor_comments 'Adding full bibliography for 7132656--7132660.cif.'
_cod_original_cell_volume 4787.2(17)
_cod_database_code 7132658
_shelx_shelxl_version_number 2019/3
_shelx_space_group_comment
;
The symmetry employed for this shelxl refinement is uniquely defined
by the following loop, which should always be used as a source of
symmetry information in preference to the above space-group names.
They are only intended as comments.
;
_olex2_refinement_description
;
1. Fixed Uiso
 At 1.2 times of:
  All C(H) groups, All C(H,H) groups
 At 1.5 times of:
  All C(H,H,H) groups, H2 of O2, All C(H,H,H,H,H,H) groups
 At 1.55 times of:
  H1 of O1
2. Restrained distances
 C34B-C33B
 1.53 with sigma of 0.02
 C33A-C34A
 1.53 with sigma of 0.02
 O4A-C33A
 1.41 with sigma of 0.02
 C33B-O4B
 1.41 with sigma of 0.02
 O3A-C31A
 1.41 with sigma of 0.02
 O3B-C31B
 1.41 with sigma of 0.02
 C31A-C32A
 1.53 with sigma of 0.02
 C31B-C32B
 1.53 with sigma of 0.02
 C33A-C33A_$1
 2.5 with sigma of 0.02
 C31A-C31A_$1
 2.5 with sigma of 0.02
3. Rigid bond restraints
 O4A, C33A, C34A, O4B, C33B, C34B
 with sigma for 1-2 distances of 0.01 and sigma for 1-3 distances of 0.01
 O3A, C32A, C31A, O3B, C31B, C32B
 with sigma for 1-2 distances of 0.01 and sigma for 1-3 distances of 0.01
 Cu1, O1, O2, N3, N1, N4, H1, H2, N7, C24, C5, C1, C29, N8, C20, C22, C23, C25,
  C4, C2, C28, C30, C27, H20, C21, H23, H25A, H25B, H25C, C3, H2A, H28, H30A,
 H30B, H30C, H30D, H30E, H30F, C26, H21A, H21B, H21C, H3, H26A, H26B, H26C
 with sigma for 1-2 distances of 0.01 and sigma for 1-3 distances of 0.01
4. Uiso/Uaniso restraints and constraints
O4A \\sim C33A \\sim C34A \\sim O4B \\sim C33B \\sim C34B: within 1.7A with
sigma of 0.04 and sigma for terminal atoms of 0.08 within 1.7A
O3A \\sim C32A \\sim C31A \\sim O3B \\sim C31B \\sim C32B: within 1.7A with
sigma of 0.04 and sigma for terminal atoms of 0.08 within 1.7A
Cu1 \\sim O1 \\sim O2 \\sim N3 \\sim N1 \\sim N4 \\sim H1 \\sim H2 \\sim N7
\\sim C24 \\sim C5 \\sim C1 \\sim C29 \\sim N8 \\sim C20 \\sim C22 \\sim C23
\\sim C25 \\sim C4 \\sim C2 \\sim C28 \\sim C30 \\sim C27 \\sim H20 \\sim C21
\\sim H23 \\sim H25A \\sim H25B \\sim H25C \\sim C3 \\sim H2A \\sim H28 \\sim
H30A \\sim H30B \\sim H30C \\sim H30D \\sim H30E \\sim H30F \\sim C26 \\sim
H21A \\sim H21B \\sim H21C \\sim H3 \\sim H26A \\sim H26B \\sim H26C: within
1.7A with sigma of 0.04 and sigma for terminal atoms of 0.08 within 1.7A
5. Others
 Sof(C33A)=Sof(H33C)=Sof(H33D)=Sof(C34A)=Sof(H34C)=Sof(H34D)=1-FVAR(1)
 Sof(O4A)=0.5*(1-FVAR(2))
 Sof(O4B)=0.5*FVAR(2)
 Sof(C33B)=Sof(H33A)=Sof(H33B)=Sof(C34B)=Sof(H34A)=Sof(H34B)=FVAR(1)
 Sof(C32A)=Sof(H32C)=Sof(H32D)=Sof(C31A)=Sof(H31C)=Sof(H31D)=1-FVAR(2)
 Sof(O3A)=0.5*(1-FVAR(3))
 Sof(O3B)=0.5*FVAR(3)
 Sof(C31B)=Sof(H31A)=Sof(H31B)=Sof(C32B)=Sof(H32A)=Sof(H32B)=FVAR(2)
 Sof(H30D)=Sof(H30E)=Sof(H30F)=1-FVAR(3)
 Sof(H30A)=Sof(H30B)=Sof(H30C)=FVAR(3)
 Fixed Sof: H1(0.5)
6.a Riding coordinates:
 O2(H2)
6.b Free rotating group:
 O1(H1)
6.c Ternary CH refined with riding coordinates:
 C20(H20)
6.d Secondary CH2 refined with riding coordinates:
 C33B(H33A,H33B), C31B(H31A,H31B), C32A(H32C,H32D), C34B(H34A,H34B), C33A(H33C,
 H33D), C31A(H31C,H31D), C32B(H32A,H32B), C34A(H34C,H34D)
6.e Aromatic/amide H refined with riding coordinates:
 C23(H23), C3(H3), C28(H28), C2(H2A)
6.f Idealised Me refined as rotating group:
 C21(H21A,H21B,H21C), C25(H25A,H25B,H25C), C26(H26A,H26B,H26C), C30(H30A,H30B,
 H30C), C30(H30D,H30E,H30F)
;
_olex2_submission_special_instructions 'No special instructions were received'

loop_
_space_group_symop_operation_xyz
'x, y, z'
'-x+1/2, -y, z+1/2'
'x+1/2, -y+1/2, -z+1/2'
'-x, y+1/2, -z'
'-x, -y, -z'
'x-1/2, y, -z-1/2'
'-x-1/2, y-1/2, z-1/2'
'x, -y-1/2, z'

loop_
_atom_site_label
_atom_site_type_symbol
_atom_site_fract_x
_atom_site_fract_y
_atom_site_fract_z
_atom_site_U_iso_or_equiv
_atom_site_adp_type
_atom_site_occupancy
_atom_site_site_symmetry_order
_atom_site_calc_flag
_atom_site_refinement_flags_posn
_atom_site_refinement_flags_adp
_atom_site_refinement_flags_occupancy
_atom_site_disorder_assembly
_atom_site_disorder_group
Cu1 Cu 0.03356(2) 0.68340(2) 0.07603(2) 0.02734(10) Uani 1 1 d . U . . .
S1 S 0.44864(6) 0.43303(3) 0.07703(5) 0.03943(18) Uani 1 1 d . . . . .
O1 O -0.0089(2) 0.750000 0.14753(16) 0.0317(6) Uani 1 2 d GS TU P . .
H1 H 0.030102 0.748838 0.189616 0.049 Uiso 1 2 d G U P . .
O2 O 0.01128(19) 0.750000 -0.00012(16) 0.0311(6) Uani 1 2 d S TU P . .
H2 H 0.062950 0.750000 -0.031355 0.047 Uiso 1 2 d R U P . .
N3 N 0.04801(16) 0.61596(10) 0.15811(13) 0.0308(5) Uani 1 1 d . U . . .
N1 N 0.20491(15) 0.69489(9) 0.08738(12) 0.0234(4) Uani 1 1 d . U . . .
N4 N 0.06090(16) 0.61467(10) -0.00384(13) 0.0294(5) Uani 1 1 d . U . . .
N7 N 0.12884(16) 0.57713(10) 0.15433(13) 0.0289(5) Uani 1 1 d . U . . .
C5 C 0.2561(2) 0.750000 0.07664(19) 0.0216(6) Uani 1 2 d S TU P . .
C29 C 0.0213(2) 0.59635(14) -0.07282(17) 0.0351(6) Uani 1 1 d . U . . .
N8 N 0.13121(16) 0.56993(10) 0.01386(13) 0.0280(5) Uani 1 1 d . U . . .
C23 C 0.0529(2) 0.55332(14) 0.26432(17) 0.0420(7) Uani 1 1 d . U . . .
H23 H 0.035565 0.534501 0.313526 0.050 Uiso 1 1 calc R U . . .
C3 C 0.4030(2) 0.69058(12) 0.04150(17) 0.0315(6) Uani 1 1 d . U . . .
H3 H 0.470279 0.688773 0.025564 0.038 Uiso 1 1 calc R U . . .
C20 C 0.19149(19) 0.57878(11) 0.08445(14) 0.0257(5) Uani 1 1 d . U . . .
H20 H 0.238845 0.542197 0.087864 0.031 Uiso 1 1 calc R U . . .
C1 C 0.25173(18) 0.64031(11) 0.07624(14) 0.0236(5) Uani 1 1 d . U . . .
C28 C 0.0673(2) 0.54040(14) -0.09849(17) 0.0386(6) Uani 1 1 d . U . . .
H28 H 0.052759 0.517476 -0.145570 0.046 Uiso 1 1 calc R U . . .
C4 C 0.3567(3) 0.750000 0.0530(2) 0.0256(7) Uani 1 2 d S TU P . .
C27 C 0.1373(2) 0.52460(12) -0.04330(16) 0.0333(6) Uani 1 1 d . U . . .
C24 C 0.0013(2) 0.60128(13) 0.22506(17) 0.0366(6) Uani 1 1 d . U . . .
C22 C 0.1332(2) 0.53831(12) 0.21908(16) 0.0351(6) Uani 1 1 d . U . . .
F2 F 0.4549(2) 0.31645(10) 0.1312(2) 0.0998(10) Uani 1 1 d . . . . .
O5 O 0.38768(17) 0.48626(9) 0.10051(14) 0.0449(5) Uani 1 1 d . . . . .
C2 C 0.35091(19) 0.63538(12) 0.05337(16) 0.0295(5) Uani 1 1 d . U . . .
H2A H 0.381185 0.594823 0.046286 0.035 Uiso 1 1 calc R U . . .
O6 O 0.55134(17) 0.43870(12) 0.09645(16) 0.0565(7) Uani 1 1 d . . . . .
O7 O 0.42787(19) 0.40740(12) 0.00048(15) 0.0557(6) Uani 1 1 d . . . . .
C21 C 0.2124(3) 0.49010(14) 0.23260(19) 0.0459(7) Uani 1 1 d . U . . .
H21A H 0.220690 0.464003 0.184929 0.069 Uiso 1 1 calc R U . . .
H21B H 0.194082 0.462592 0.277143 0.069 Uiso 1 1 calc R U . . .
H21C H 0.274669 0.512012 0.244612 0.069 Uiso 1 1 calc R U . . .
C25 C -0.0919(3) 0.63371(16) 0.2476(2) 0.0527(8) Uani 1 1 d . U . . .
H25A H -0.076545 0.673696 0.275125 0.079 Uiso 1 1 calc R U . . .
H25B H -0.130256 0.605836 0.282593 0.079 Uiso 1 1 calc R U . . .
H25C H -0.130471 0.643050 0.199902 0.079 Uiso 1 1 calc R U . . .
C26 C 0.2106(3) 0.47141(14) -0.0414(2) 0.0482(8) Uani 1 1 d . U . . .
H26A H 0.277305 0.488738 -0.048699 0.072 Uiso 1 1 calc R U . . .
H26B H 0.195986 0.441054 -0.083928 0.072 Uiso 1 1 calc R U . . .
H26C H 0.206800 0.449494 0.009752 0.072 Uiso 1 1 calc R U . . .
C30 C -0.0581(2) 0.63416(17) -0.1114(2) 0.0486(8) Uani 1 1 d . U . . .
H30A H -0.103105 0.650909 -0.071030 0.073 Uiso 0.53(5) 1 calc R U P A 1
H30B H -0.094968 0.606733 -0.148016 0.073 Uiso 0.53(5) 1 calc R U P A 1
H30C H -0.028657 0.669782 -0.140778 0.073 Uiso 0.53(5) 1 calc R U P A 1
H30D H -0.058786 0.677503 -0.089513 0.073 Uiso 0.47(5) 1 calc R U P A 2
H30E H -0.122132 0.613693 -0.101795 0.073 Uiso 0.47(5) 1 calc R U P A 2
H30F H -0.045812 0.636229 -0.168516 0.073 Uiso 0.47(5) 1 calc R U P A 2
C35 C 0.4064(3) 0.37053(17) 0.1433(3) 0.0609(10) Uani 1 1 d . . . . .
F3 F 0.31038(19) 0.35868(12) 0.1327(2) 0.0916(9) Uani 1 1 d . . . . .
F1 F 0.4194(2) 0.38772(14) 0.21834(16) 0.0979(9) Uani 1 1 d . . . . .
O4B O 0.183(2) 0.750000 -0.0997(16) 0.059(4) Uani 0.49(3) 2 d DS TU P B 1
O3B O 0.094(2) 0.750000 0.316(2) 0.070(5) Uani 0.41(3) 2 d DS TU P C 1
C33B C 0.2312(13) 0.6976(6) -0.1355(9) 0.057(3) Uani 0.49(3) 1 d D U P B 1
H33A H 0.182701 0.664378 -0.150627 0.068 Uiso 0.49(3) 1 calc R U P B 1
H33B H 0.279537 0.678539 -0.098402 0.068 Uiso 0.49(3) 1 calc R U P B 1
C31B C 0.1414(9) 0.6988(4) 0.3521(7) 0.050(3) Uani 0.41(3) 1 d D U P C 1
H31A H 0.188380 0.678538 0.314888 0.060 Uiso 0.41(3) 1 calc R U P C 1
H31B H 0.092190 0.666388 0.368503 0.060 Uiso 0.41(3) 1 calc R U P C 1
O4A O 0.172(2) 0.750000 -0.1172(17) 0.076(7) Uani 0.51(3) 2 d DS TU P B 2
C32A C 0.2238(10) 0.7138(5) 0.3931(11) 0.073(3) Uani 0.59(3) 1 d D U P C 2
H32C H 0.292118 0.697001 0.389752 0.087 Uiso 0.59(3) 1 calc R U P C 2
H32D H 0.192312 0.697004 0.441658 0.087 Uiso 0.59(3) 1 calc R U P C 2
O3A O 0.1094(18) 0.750000 0.3035(15) 0.084(6) Uani 0.59(3) 2 d DS TU P C 2
C34B C 0.2841(17) 0.7232(9) -0.2090(12) 0.083(5) Uani 0.49(3) 1 d D U P B 1
H34A H 0.353091 0.707359 -0.209767 0.099 Uiso 0.49(3) 1 calc R U P B 1
H34B H 0.250446 0.707361 -0.257111 0.099 Uiso 0.49(3) 1 calc R U P B 1
C33A C 0.2105(13) 0.6918(4) -0.1471(13) 0.087(5) Uani 0.51(3) 1 d D U P B 2
H33C H 0.166453 0.673494 -0.188005 0.105 Uiso 0.51(3) 1 calc R U P B 2
H33D H 0.219558 0.660166 -0.104248 0.105 Uiso 0.51(3) 1 calc R U P B 2
C31A C 0.1669(15) 0.6958(4) 0.3229(14) 0.149(6) Uani 0.59(3) 1 d D U P C 2
H31C H 0.211528 0.684560 0.278672 0.179 Uiso 0.59(3) 1 calc R U P C 2
H31D H 0.123819 0.658704 0.334434 0.179 Uiso 0.59(3) 1 calc R U P C 2
C32B C 0.1950(16) 0.7236(10) 0.4223(10) 0.069(5) Uani 0.41(3) 1 d D U P C 1
H32A H 0.162859 0.707757 0.471134 0.083 Uiso 0.41(3) 1 calc R U P C 1
H32B H 0.263953 0.707758 0.421692 0.083 Uiso 0.41(3) 1 calc R U P C 1
C34A C 0.3101(10) 0.7115(7) -0.1828(11) 0.076(4) Uani 0.51(3) 1 d D U P B 2
H34C H 0.316862 0.694893 -0.237325 0.092 Uiso 0.51(3) 1 calc R U P B 2
H34D H 0.365418 0.694892 -0.150420 0.092 Uiso 0.51(3) 1 calc R U P B 2

loop_
_atom_site_aniso_label
_atom_site_aniso_U_11
_atom_site_aniso_U_22
_atom_site_aniso_U_33
_atom_site_aniso_U_23
_atom_site_aniso_U_13
_atom_site_aniso_U_12
Cu1 0.02639(17) 0.03014(17) 0.02549(17) -0.00083(12) 0.00223(13) -0.00267(12)
S1 0.0478(4) 0.0286(3) 0.0419(4) -0.0064(3) 0.0004(3) 0.0057(3)
O1 0.0300(14) 0.0354(14) 0.0298(14) 0.000 0.0066(11) 0.000
O2 0.0289(13) 0.0364(14) 0.0281(13) 0.000 -0.0015(11) 0.000
N3 0.0344(12) 0.0306(11) 0.0273(11) -0.0015(9) 0.0067(9) -0.0064(9)
N1 0.0241(10) 0.0228(10) 0.0231(10) -0.0001(8) -0.0003(8) -0.0008(8)
N4 0.0312(11) 0.0314(11) 0.0255(11) -0.0020(9) -0.0022(9) -0.0039(9)
N7 0.0352(12) 0.0266(10) 0.0249(11) 0.0010(8) 0.0014(9) -0.0065(9)
C5 0.0231(16) 0.0242(15) 0.0173(15) 0.000 -0.0002(13) 0.000
C29 0.0348(15) 0.0389(14) 0.0315(14) -0.0031(12) -0.0048(12) -0.0098(11)
N8 0.0324(11) 0.0250(10) 0.0267(11) -0.0041(8) -0.0015(9) -0.0045(8)
C23 0.063(2) 0.0375(15) 0.0252(14) 0.0030(11) 0.0066(13) -0.0186(13)
C3 0.0251(13) 0.0284(13) 0.0409(15) -0.0006(11) 0.0060(11) 0.0024(10)
C20 0.0319(13) 0.0226(11) 0.0225(12) -0.0012(9) -0.0012(10) -0.0035(9)
C1 0.0282(12) 0.0233(11) 0.0192(11) -0.0011(9) -0.0021(10) -0.0017(9)
C28 0.0480(17) 0.0363(15) 0.0313(14) -0.0069(11) -0.0060(13) -0.0104(12)
C4 0.0221(17) 0.0243(16) 0.0303(18) 0.000 0.0014(14) 0.000
C27 0.0422(15) 0.0286(13) 0.0290(14) -0.0047(10) 0.0006(12) -0.0076(11)
C24 0.0461(16) 0.0340(14) 0.0297(14) -0.0036(11) 0.0076(12) -0.0158(12)
C22 0.0526(17) 0.0267(12) 0.0259(13) 0.0012(10) -0.0016(12) -0.0134(11)
F2 0.115(2) 0.0389(12) 0.146(3) 0.0285(15) 0.029(2) 0.0266(13)
O5 0.0532(13) 0.0291(10) 0.0525(13) -0.0044(9) 0.0060(10) 0.0095(9)
C2 0.0304(13) 0.0225(11) 0.0356(14) -0.0034(10) 0.0022(11) 0.0030(10)
O6 0.0436(13) 0.0554(14) 0.0705(17) -0.0210(12) -0.0009(11) 0.0017(11)
O7 0.0634(15) 0.0534(14) 0.0503(14) -0.0198(11) -0.0078(12) 0.0173(12)
C21 0.063(2) 0.0369(15) 0.0373(17) 0.0113(13) -0.0069(15) -0.0063(14)
C25 0.054(2) 0.058(2) 0.0461(19) -0.0051(16) 0.0245(16) -0.0116(16)
C26 0.071(2) 0.0350(15) 0.0390(17) -0.0125(13) -0.0060(16) 0.0060(14)
C30 0.0459(18) 0.056(2) 0.0444(18) -0.0064(15) -0.0169(15) -0.0024(14)
C35 0.068(3) 0.0377(17) 0.077(3) 0.0074(18) 0.009(2) 0.0101(17)
F3 0.0694(16) 0.0602(14) 0.145(3) 0.0055(16) 0.0230(16) -0.0176(12)
F1 0.139(2) 0.099(2) 0.0557(15) 0.0275(14) 0.0083(16) 0.0121(19)
O4B 0.074(8) 0.069(6) 0.033(8) 0.000 0.014(6) 0.000
O3B 0.036(6) 0.048(7) 0.126(14) 0.000 -0.018(7) 0.000
C33B 0.063(7) 0.057(5) 0.050(5) -0.005(5) -0.009(4) -0.010(5)
C31B 0.054(6) 0.031(4) 0.064(7) -0.023(4) 0.013(5) -0.003(4)
O4A 0.070(10) 0.106(9) 0.052(12) 0.000 0.037(10) 0.000
C32A 0.072(6) 0.064(4) 0.083(8) -0.007(5) -0.017(5) 0.019(4)
O3A 0.085(12) 0.080(8) 0.088(8) 0.000 -0.042(9) 0.000
C34B 0.090(10) 0.085(9) 0.073(8) -0.024(6) 0.036(7) -0.007(7)
C33A 0.080(8) 0.107(8) 0.075(8) -0.046(6) 0.033(7) -0.047(6)
C31A 0.138(10) 0.134(9) 0.176(12) -0.107(8) -0.090(9) 0.087(8)
C32B 0.088(10) 0.064(8) 0.057(7) 0.010(5) 0.004(6) -0.033(7)
C34A 0.058(6) 0.100(7) 0.071(8) 0.031(6) 0.027(5) 0.031(5)

loop_
_atom_type_symbol
_atom_type_description
_atom_type_scat_dispersion_real
_atom_type_scat_dispersion_imag
_atom_type_scat_source
C C 0.0033 0.0016 'International Tables Vol C Tables 4.2.6.8 and 6.1.1.4'
H H 0.0000 0.0000 'International Tables Vol C Tables 4.2.6.8 and 6.1.1.4'
Cu Cu 0.3201 1.2651 'International Tables Vol C Tables 4.2.6.8 and 6.1.1.4'
F F 0.0171 0.0103 'International Tables Vol C Tables 4.2.6.8 and 6.1.1.4'
N N 0.0061 0.0033 'International Tables Vol C Tables 4.2.6.8 and 6.1.1.4'
O O 0.0106 0.0060 'International Tables Vol C Tables 4.2.6.8 and 6.1.1.4'
S S 0.1246 0.1234 'International Tables Vol C Tables 4.2.6.8 and 6.1.1.4'

loop_
_geom_angle_atom_site_label_1
_geom_angle_atom_site_label_2
_geom_angle_atom_site_label_3
_geom_angle
_geom_angle_site_symmetry_1
_geom_angle_site_symmetry_3
_geom_angle_publ_flag
O1 Cu1 Cu1 43.84(6) . 8_575 ?
O1 Cu1 N3 96.01(9) . . ?
O1 Cu1 N1 99.74(9) . . ?
O1 Cu1 N4 172.97(10) . . ?
O2 Cu1 Cu1 43.49(6) . 8_575 ?
O2 Cu1 O1 81.33(9) . . ?
O2 Cu1 N3 176.18(10) . . ?
O2 Cu1 N1 97.81(9) . . ?
O2 Cu1 N4 95.62(9) . . ?
N3 Cu1 Cu1 135.21(6) . 8_575 ?
N3 Cu1 N1 85.32(8) . . ?
N3 Cu1 N4 86.72(9) . . ?
N1 Cu1 Cu1 84.10(5) . 8_575 ?
N4 Cu1 Cu1 135.77(6) . 8_575 ?
N4 Cu1 N1 86.92(8) . . ?
O5 S1 C35 101.94(15) . . ?
O6 S1 O5 115.32(14) . . ?
O6 S1 C35 102.93(18) . . ?
O7 S1 O5 115.28(14) . . ?
O7 S1 O6 115.43(15) . . ?
O7 S1 C35 103.09(18) . . ?
Cu1 O1 Cu1 92.32(11) 8_575 . ?
Cu1 O1 H1 107.8 . . ?
Cu1 O1 H1 110.2 8_575 . ?
Cu1 O2 Cu1 93.01(12) 8_575 . ?
Cu1 O2 H2 106.2 8_575 . ?
Cu1 O2 H2 106.2 . . ?
N7 N3 Cu1 117.96(16) . . ?
C24 N3 Cu1 135.2(2) . . ?
C24 N3 N7 106.4(2) . . ?
C5 N1 Cu1 125.60(17) . . ?
C1 N1 Cu1 112.03(15) . . ?
C1 N1 C5 118.1(2) . . ?
C29 N4 Cu1 135.8(2) . . ?
C29 N4 N8 105.8(2) . . ?
N8 N4 Cu1 118.14(16) . . ?
N3 N7 C20 119.4(2) . . ?
N3 N7 C22 110.6(2) . . ?
C22 N7 C20 129.8(2) . . ?
N1 C5 N1 116.3(3) 8_575 . ?
N1 C5 C4 121.82(15) 8_575 . ?
N1 C5 C4 121.81(15) . . ?
N4 C29 C28 109.5(3) . . ?
N4 C29 C30 121.3(3) . . ?
C28 C29 C30 129.3(3) . . ?
N4 N8 C20 118.8(2) . . ?
C27 N8 N4 111.4(2) . . ?
C27 N8 C20 129.7(2) . . ?
C24 C23 H23 126.3 . . ?
C22 C23 H23 126.3 . . ?
C22 C23 C24 107.4(3) . . ?
C4 C3 H3 120.1 . . ?
C2 C3 H3 120.1 . . ?
C2 C3 C4 119.8(2) . . ?
N7 C20 N8 109.6(2) . . ?
N7 C20 H20 108.0 . . ?
N7 C20 C1 113.8(2) . . ?
N8 C20 H20 108.0 . . ?
N8 C20 C1 109.31(19) . . ?
C1 C20 H20 108.0 . . ?
N1 C1 C20 117.4(2) . . ?
N1 C1 C2 124.3(2) . . ?
C2 C1 C20 118.2(2) . . ?
C29 C28 H28 126.3 . . ?
C27 C28 C29 107.4(2) . . ?
C27 C28 H28 126.3 . . ?
C3 C4 C5 117.81(16) . . ?
C3 C4 C5 117.81(16) 8_575 . ?
C3 C4 C3 124.4(3) 8_575 . ?
N8 C27 C28 105.9(2) . . ?
N8 C27 C26 123.1(3) . . ?
C28 C27 C26 130.9(3) . . ?
N3 C24 C23 109.4(3) . . ?
N3 C24 C25 121.1(3) . . ?
C23 C24 C25 129.4(3) . . ?
N7 C22 C21 123.9(3) . . ?
C23 C22 N7 106.2(3) . . ?
C23 C22 C21 130.0(3) . . ?
C3 C2 C1 118.2(2) . . ?
C3 C2 H2A 120.9 . . ?
C1 C2 H2A 120.9 . . ?
C22 C21 H21A 109.5 . . ?
C22 C21 H21B 109.5 . . ?
C22 C21 H21C 109.5 . . ?
H21A C21 H21B 109.5 . . ?
H21A C21 H21C 109.5 . . ?
H21B C21 H21C 109.5 . . ?
C24 C25 H25A 109.5 . . ?
C24 C25 H25B 109.5 . . ?
C24 C25 H25C 109.5 . . ?
H25A C25 H25B 109.5 . . ?
H25A C25 H25C 109.5 . . ?
H25B C25 H25C 109.5 . . ?
C27 C26 H26A 109.5 . . ?
C27 C26 H26B 109.5 . . ?
C27 C26 H26C 109.5 . . ?
H26A C26 H26B 109.5 . . ?
H26A C26 H26C 109.5 . . ?
H26B C26 H26C 109.5 . . ?
C29 C30 H30A 109.5 . . ?
C29 C30 H30B 109.5 . . ?
C29 C30 H30C 109.5 . . ?
C29 C30 H30D 109.5 . . ?
C29 C30 H30E 109.5 . . ?
C29 C30 H30F 109.5 . . ?
H30A C30 H30B 109.5 . . ?
H30A C30 H30C 109.5 . . ?
H30B C30 H30C 109.5 . . ?
H30D C30 H30E 109.5 . . ?
H30D C30 H30F 109.5 . . ?
H30E C30 H30F 109.5 . . ?
F2 C35 S1 111.4(3) . . ?
F2 C35 F3 107.6(3) . . ?
F2 C35 F1 108.2(4) . . ?
F3 C35 S1 111.0(3) . . ?
F1 C35 S1 110.6(3) . . ?
F1 C35 F3 107.9(4) . . ?
C33B O4B C33B 101.6(19) 8_575 . ?
C31B O3B C31B 100.8(17) . 8_575 ?
O4B C33B H33A 110.3 . . ?
O4B C33B H33B 110.3 . . ?
O4B C33B C34B 107.1(12) . . ?
H33A C33B H33B 108.6 . . ?
C34B C33B H33A 110.3 . . ?
C34B C33B H33B 110.3 . . ?
O3B C31B H31A 110.1 . . ?
O3B C31B H31B 110.1 . . ?
O3B C31B C32B 108.0(13) . . ?
H31A C31B H31B 108.4 . . ?
C32B C31B H31A 110.1 . . ?
C32B C31B H31B 110.1 . . ?
C33A O4A C33A 118.2(16) 8_575 . ?
C32A C32A H32C 110.8 8_575 . ?
C32A C32A H32D 110.8 8_575 . ?
H32C C32A H32D 108.8 . . ?
C31A C32A H32C 110.8 . . ?
C31A C32A H32D 110.8 . . ?
C31A O3A C31A 106.7(14) 8_575 . ?
C33B C34B H34A 109.6 . . ?
C33B C34B H34B 109.6 . . ?
C34B C34B C33B 110.5(7) 8_575 . ?
C34B C34B H34A 109.6 8_575 . ?
C34B C34B H34B 109.6 8_575 . ?
H34A C34B H34B 108.1 . . ?
O4A C33A H33C 111.0 . . ?
O4A C33A H33D 111.0 . . ?
O4A C33A C34A 103.6(13) . . ?
H33C C33A H33D 109.0 . . ?
C34A C33A H33C 111.0 . . ?
C34A C33A H33D 111.0 . . ?
C32A C31A H31C 110.6 . . ?
C32A C31A H31D 110.6 . . ?
O3A C31A C32A 105.7(10) . . ?
O3A C31A H31C 110.6 . . ?
O3A C31A H31D 110.6 . . ?
H31C C31A H31D 108.7 . . ?
C31B C32B H32A 109.6 . . ?
C31B C32B H32B 109.6 . . ?
C32B C32B C31B 110.4(8) 8_575 . ?
C32B C32B H32A 109.6 8_575 . ?
C32B C32B H32B 109.6 8_575 . ?
H32A C32B H32B 108.1 . . ?
C33A C34A C34A 105.6(7) . 8_575 ?
C33A C34A H34C 110.6 . . ?
C33A C34A H34D 110.6 . . ?
C34A C34A H34C 110.6 8_575 . ?
C34A C34A H34D 110.6 8_575 . ?
H34C C34A H34D 108.8 . . ?

loop_
_geom_bond_atom_site_label_1
_geom_bond_atom_site_label_2
_geom_bond_distance
_geom_bond_site_symmetry_2
_geom_bond_publ_flag
Cu1 Cu1 2.7877(8) 8_575 ?
Cu1 O1 1.9324(18) . ?
Cu1 O2 1.9214(18) . ?
Cu1 N3 1.989(2) . ?
Cu1 N1 2.338(2) . ?
Cu1 N4 2.007(2) . ?
S1 O5 1.442(2) . ?
S1 O6 1.433(2) . ?
S1 O7 1.429(2) . ?
S1 C35 1.814(4) . ?
O1 H1 0.8862 . ?
O2 H2 0.8760 . ?
N3 N7 1.364(3) . ?
N3 C24 1.332(3) . ?
N1 C5 1.357(3) . ?
N1 C1 1.320(3) . ?
N4 C29 1.339(3) . ?
N4 N8 1.368(3) . ?
N7 C20 1.454(3) . ?
N7 C22 1.365(3) . ?
C5 C4 1.418(5) . ?
C29 C28 1.395(4) . ?
C29 C30 1.486(4) . ?
N8 C20 1.457(3) . ?
N8 C27 1.357(3) . ?
C23 H23 0.9500 . ?
C23 C24 1.392(4) . ?
C23 C22 1.364(4) . ?
C3 H3 0.9500 . ?
C3 C4 1.406(3) . ?
C3 C2 1.368(4) . ?
C20 H20 1.0000 . ?
C20 C1 1.530(3) . ?
C1 C2 1.400(4) . ?
C28 H28 0.9500 . ?
C28 C27 1.370(4) . ?
C27 C26 1.491(4) . ?
C24 C25 1.481(5) . ?
C22 C21 1.490(4) . ?
F2 C35 1.324(4) . ?
C2 H2A 0.9500 . ?
C21 H21A 0.9800 . ?
C21 H21B 0.9800 . ?
C21 H21C 0.9800 . ?
C25 H25A 0.9800 . ?
C25 H25B 0.9800 . ?
C25 H25C 0.9800 . ?
C26 H26A 0.9800 . ?
C26 H26B 0.9800 . ?
C26 H26C 0.9800 . ?
C30 H30A 0.9800 . ?
C30 H30B 0.9800 . ?
C30 H30C 0.9800 . ?
C30 H30D 0.9800 . ?
C30 H30E 0.9800 . ?
C30 H30F 0.9800 . ?
C35 F3 1.335(5) . ?
C35 F1 1.331(5) . ?
O4B C33B 1.415(15) . ?
O4B C33B 1.415(15) 8_575 ?
O3B C31B 1.391(15) 8_575 ?
O3B C31B 1.391(15) . ?
C33B H33A 0.9900 . ?
C33B H33B 0.9900 . ?
C33B C34B 1.530(15) . ?
C31B H31A 0.9900 . ?
C31B H31B 0.9900 . ?
C31B C32B 1.485(13) . ?
O4A C33A 1.419(12) 8_575 ?
O4A C33A 1.419(12) . ?
C32A C32A 1.52(2) 8_575 ?
C32A H32C 0.9900 . ?
C32A H32D 0.9900 . ?
C32A C31A 1.464(12) . ?
O3A C31A 1.413(12) 8_575 ?
O3A C31A 1.413(12) . ?
C34B C34B 1.12(4) 8_575 ?
C34B H34A 0.9900 . ?
C34B H34B 0.9900 . ?
C33A H33C 0.9900 . ?
C33A H33D 0.9900 . ?
C33A C34A 1.533(14) . ?
C31A H31C 0.9900 . ?
C31A H31D 0.9900 . ?
C32B C32B 1.11(4) 8_575 ?
C32B H32A 0.9900 . ?
C32B H32B 0.9900 . ?
C34A C34A 1.61(3) 8_575 ?
C34A H34C 0.9900 . ?
C34A H34D 0.9900 . ?

loop_
_geom_hbond_atom_site_label_D
_geom_hbond_atom_site_label_H
_geom_hbond_atom_site_label_A
_geom_hbond_distance_DH
_geom_hbond_distance_HA
_geom_hbond_distance_DA
_geom_hbond_angle_DHA
_geom_hbond_site_symmetry_A
_geom_hbond_publ_flag
O1 H1 O3B 0.89 2.30 3.17(3) 165.4 . yes
O1 H1 O3A 0.89 2.20 3.085(19) 172.2 . yes
O2 H2 O4B 0.88 1.99 2.87(3) 178.4 . yes
O2 H2 O4A 0.88 2.07 2.94(2) 172.5 . yes

loop_
_geom_torsion_atom_site_label_1
_geom_torsion_atom_site_label_2
_geom_torsion_atom_site_label_3
_geom_torsion_atom_site_label_4
_geom_torsion
_geom_torsion_site_symmetry_1
_geom_torsion_site_symmetry_2
_geom_torsion_site_symmetry_3
_geom_torsion_site_symmetry_4
_geom_torsion_publ_flag
Cu1 N3 N7 C20 -10.5(3) . . . . ?
Cu1 N3 N7 C22 173.54(17) . . . . ?
Cu1 N3 C24 C23 -171.8(2) . . . . ?
Cu1 N3 C24 C25 8.9(4) . . . . ?
Cu1 N1 C5 N1 24.0(4) . . . 8_575 ?
Cu1 N1 C5 C4 -154.0(2) . . . . ?
Cu1 N1 C1 C20 -18.7(3) . . . . ?
Cu1 N1 C1 C2 157.7(2) . . . . ?
Cu1 N4 C29 C28 -174.5(2) . . . . ?
Cu1 N4 C29 C30 6.3(4) . . . . ?
Cu1 N4 N8 C20 -7.8(3) . . . . ?
Cu1 N4 N8 C27 176.32(17) . . . . ?
N3 N7 C20 N8 -52.5(3) . . . . ?
N3 N7 C20 C1 70.3(3) . . . . ?
N3 N7 C22 C23 0.0(3) . . . . ?
N3 N7 C22 C21 179.7(2) . . . . ?
N1 C5 C4 C3 0.6(5) 8_575 . . 8_575 ?
N1 C5 C4 C3 -0.6(5) . . . . ?
N1 C5 C4 C3 -178.5(3) 8_575 . . . ?
N1 C5 C4 C3 178.5(3) . . . 8_575 ?
N1 C1 C2 C3 -0.2(4) . . . . ?
N4 C29 C28 C27 -0.3(3) . . . . ?
N4 N8 C20 N7 63.1(3) . . . . ?
N4 N8 C20 C1 -62.3(3) . . . . ?
N4 N8 C27 C28 -1.1(3) . . . . ?
N4 N8 C27 C26 177.3(3) . . . . ?
N7 N3 C24 C23 0.5(3) . . . . ?
N7 N3 C24 C25 -178.8(3) . . . . ?
N7 C20 C1 N1 -46.3(3) . . . . ?
N7 C20 C1 C2 137.1(2) . . . . ?
C5 N1 C1 C20 -176.9(2) . . . . ?
C5 N1 C1 C2 -0.5(4) . . . . ?
C29 N4 N8 C20 176.8(2) . . . . ?
C29 N4 N8 C27 0.9(3) . . . . ?
C29 C28 C27 N8 0.8(3) . . . . ?
C29 C28 C27 C26 -177.4(3) . . . . ?
N8 N4 C29 C28 -0.4(3) . . . . ?
N8 N4 C29 C30 -179.5(3) . . . . ?
N8 C20 C1 N1 76.6(3) . . . . ?
N8 C20 C1 C2 -100.0(3) . . . . ?
C20 N7 C22 C23 -175.4(2) . . . . ?
C20 N7 C22 C21 4.3(4) . . . . ?
C20 N8 C27 C28 -176.4(2) . . . . ?
C20 N8 C27 C26 2.0(4) . . . . ?
C20 C1 C2 C3 176.2(2) . . . . ?
C1 N1 C5 N1 178.94(19) . . . 8_575 ?
C1 N1 C5 C4 0.9(4) . . . . ?
C4 C3 C2 C1 0.5(4) . . . . ?
C27 N8 C20 N7 -121.9(3) . . . . ?
C27 N8 C20 C1 112.7(3) . . . . ?
C24 N3 N7 C20 175.7(2) . . . . ?
C24 N3 N7 C22 -0.3(3) . . . . ?
C24 C23 C22 N7 0.2(3) . . . . ?
C24 C23 C22 C21 -179.4(3) . . . . ?
C22 N7 C20 N8 122.6(3) . . . . ?
C22 N7 C20 C1 -114.6(3) . . . . ?
C22 C23 C24 N3 -0.5(3) . . . . ?
C22 C23 C24 C25 178.7(3) . . . . ?
O5 S1 C35 F2 -179.6(3) . . . . ?
O5 S1 C35 F3 60.5(3) . . . . ?
O5 S1 C35 F1 -59.2(3) . . . . ?
C2 C3 C4 C5 -0.1(5) . . . . ?
C2 C3 C4 C3 -179.2(2) . . . 8_575 ?
O6 S1 C35 F2 -59.8(4) . . . . ?
O6 S1 C35 F3 -179.7(3) . . . . ?
O6 S1 C35 F1 60.6(3) . . . . ?
O7 S1 C35 F2 60.6(4) . . . . ?
O7 S1 C35 F3 -59.3(3) . . . . ?
O7 S1 C35 F1 -179.0(3) . . . . ?
C30 C29 C28 C27 178.8(3) . . . . ?
O4B C33B C34B C34B 11.4(19) . . . 8_575 ?
O3B C31B C32B C32B -9.7(18) . . . 8_575 ?
C33B O4B C33B C34B -17(3) 8_575 . . . ?
C31B O3B C31B C32B 14(3) 8_575 . . . ?
O4A C33A C34A C34A -10.3(17) . . . 8_575 ?
C32A C32A C31A O3A -20.4(17) 8_575 . . . ?
C33A O4A C33A C34A 20(3) 8_575 . . . ?
C31A O3A C31A C32A 34(3) 8_575 . . . ?
